data_7709101
loop_
_publ_author_name
'Gu, Yun-Qiong'
'Zhong, Yu-Jun'
'Hu, Mei-Qi'
'Li, Huan-Qing'
'Yang, Kun'
'Dong, Qi'
'Liang, Hong'
'Chen, Zhen-Feng'

_publ_section_title
;
 Terpyridine copper(II) complexes as potential anticancer agents by
 inhibiting cell proliferation, blocking the cell cycle and inducing
 apoptosis in BEL-7402 cells.
;
_journal_issue 5
_journal_name_full 'Dalton transactions (Cambridge, England : 2003)'
_journal_page_first 1968
_journal_page_last 1978
_journal_paper_doi 10.1039/d1dt02988f
_journal_volume 51
_journal_year 2022
_chemical_formula_moiety 'C24 H24 Br Cu N3 O3 S, O, H2 O'
_chemical_formula_sum 'C24 H26 Br Cu N3 O5 S'
_chemical_formula_weight 611.99
_space_group_crystal_system monoclinic
_space_group_IT_number 14
_space_group_name_Hall '-P 2ybc'
_space_group_name_H-M_alt 'P 1 21/c 1'
_atom_sites_solution_hydrogens mixed
_audit_creation_date 2021-11-13
_audit_creation_method
;
Olex2 1.3
(compiled 2020.11.12 svn.r5f609507 for OlexSys, GUI svn.r6408)
;
_audit_update_record
;
2021-11-14 deposited with the CCDC.	2021-12-08 downloaded from the CCDC.
;
_cell_angle_alpha 90
_cell_angle_beta 96.491(4)
_cell_angle_gamma 90
_cell_formula_units_Z 4
_cell_length_a 18.639(6)
_cell_length_b 7.799(3)
_cell_length_c 20.545(7)
_cell_measurement_reflns_used 7376
_cell_measurement_temperature 296.15
_cell_measurement_theta_max 26.23
_cell_measurement_theta_min 2.38
_cell_volume 2967.4(18)
_computing_cell_refinement 'SAINT v8.27A (Bruker, 2012)'
_computing_data_reduction 'SAINT v8.27A (Bruker, 2012)'
_computing_molecular_graphics 'Olex2 1.3 (Dolomanov et al., 2009)'
_computing_publication_material 'Olex2 1.3 (Dolomanov et al., 2009)'
_computing_structure_refinement 'SHELXL 2018/3 (Sheldrick, 2015)'
_computing_structure_solution 'olex2.solve 1.3 (Bourhis et al., 2015)'
_diffrn_ambient_temperature 296.15
_diffrn_measured_fraction_theta_full 0.993
_diffrn_measured_fraction_theta_max 0.993
_diffrn_measurement_device_type 'Bruker APEX-II CCD'
_diffrn_measurement_method '\f and \w scans'
_diffrn_radiation_type MoK\a
_diffrn_radiation_wavelength 0.71073
_diffrn_reflns_av_R_equivalents 0.0617
_diffrn_reflns_av_unetI/netI 0.0514
_diffrn_reflns_Laue_measured_fraction_full 0.993
_diffrn_reflns_Laue_measured_fraction_max 0.993
_diffrn_reflns_limit_h_max 22
_diffrn_reflns_limit_h_min -21
_diffrn_reflns_limit_k_max 9
_diffrn_reflns_limit_k_min -9
_diffrn_reflns_limit_l_max 24
_diffrn_reflns_limit_l_min -24
_diffrn_reflns_number 22027
_diffrn_reflns_point_group_measured_fraction_full 0.993
_diffrn_reflns_point_group_measured_fraction_max 0.993
_diffrn_reflns_theta_full 24.998
_diffrn_reflns_theta_max 24.998
_diffrn_reflns_theta_min 1.995
_exptl_absorpt_coefficient_mu 2.187
_exptl_absorpt_correction_type none
_exptl_crystal_colour 'metallic dark blue'
_exptl_crystal_colour_lustre metallic
_exptl_crystal_colour_modifier dark
_exptl_crystal_colour_primary blue
_exptl_crystal_density_diffrn 1.370
_exptl_crystal_description block
_exptl_crystal_F_000 1244
_exptl_crystal_size_max 0.23
_exptl_crystal_size_mid 0.22
_exptl_crystal_size_min 0.18
_refine_diff_density_max 0.859
_refine_diff_density_min -0.968
_refine_diff_density_rms 0.149
_refine_ls_extinction_method none
_refine_ls_goodness_of_fit_ref 1.067
_refine_ls_hydrogen_treatment constr
_refine_ls_matrix_type full
_refine_ls_number_parameters 350
_refine_ls_number_reflns 5192
_refine_ls_number_restraints 103
_refine_ls_restrained_S_all 1.061
_refine_ls_R_factor_all 0.0989
_refine_ls_R_factor_gt 0.0780
_refine_ls_shift/su_max 0.000
_refine_ls_shift/su_mean 0.000
_refine_ls_structure_factor_coef Fsqd
_refine_ls_weighting_details 'w=1/[\s^2^(Fo^2^)+(0.1186P)^2^+14.3160P] where P=(Fo^2^+2Fc^2^)/3'
_refine_ls_weighting_scheme calc
_refine_ls_wR_factor_gt 0.2071
_refine_ls_wR_factor_ref 0.2237
_reflns_Friedel_coverage 0.000
_reflns_number_gt 3886
_reflns_number_total 5192
_reflns_threshold_expression 'I > 2\s(I)'
_cod_data_source_file d1dt02988f2.cif
_cod_data_source_block aaaa
_cod_depositor_comments 'Adding full bibliography for 7709100--7709103.cif.'
_cod_original_cell_volume 2967.1(18)
_cod_database_code 7709101
_shelx_shelxl_version_number 2018/3
_shelx_space_group_comment
;
The symmetry employed for this shelxl refinement is uniquely defined
by the following loop, which should always be used as a source of
symmetry information in preference to the above space-group names.
They are only intended as comments.
;
_shelx_estimated_absorpt_t_max 0.694
_shelx_estimated_absorpt_t_min 0.633
_olex2_refinement_description
;
1. Restrained distances
 C22-C23 \\sim C22A-C23A
 with sigma of 0.02
 S1A-C23A \\sim S1A-C22A
 with sigma of 0.02
 S1-C23 \\sim S1-C22
 with sigma of 0.02
 S1-O1 \\sim S1A-O1
 with sigma of 0.02
 S1-C22 \\sim S1-C23
 with sigma of 0.02
2. Uiso/Uaniso restraints and constraints
C22 \\sim C23: within 2A with sigma of 0.01 and sigma for terminal atoms of
0.02 within 2A
S1 \\sim O1 \\sim C23 \\sim C22 \\sim S1A \\sim C23A \\sim C22A: within 2A with
sigma of 0.01 and sigma for terminal atoms of 0.02 within 2A
S1 \\sim O1 \\sim C23 \\sim C22: within 2A with sigma of 0.01 and sigma for
terminal atoms of 0.02 within 2A
Uanis(C22) \\sim Ueq: with sigma of 0.01 and sigma for terminal atoms of 0.04
3. Rigid body (RIGU) restrains
 C22A, C23A, O1
 with sigma for 1-2 distances of 0.001 and sigma for 1-3 distances of 0.002
 S1, C22, C23, O1
 with sigma for 1-2 distances of 0.001 and sigma for 1-3 distances of 0.002
 O1
 with sigma for 1-2 distances of 0.001 and sigma for 1-3 distances of 0.002
 C23, S1, C22, O1
 with sigma for 1-2 distances of 0.001 and sigma for 1-3 distances of 0.002
4. Others
 Sof(S1A)=Sof(C23A)=Sof(H23D)=Sof(H23E)=Sof(H23F)=Sof(C22A)=Sof(H22D)=
 Sof(H22E)=Sof(H22F)=1-FVAR(1)
 Sof(S1)=Sof(C23)=Sof(H23A)=Sof(H23B)=Sof(H23C)=Sof(C22)=Sof(H22A)=Sof(H22B)=
 Sof(H22C)=FVAR(1)
5.a Riding coordinates:
 O5(H5A,H5B), C22A(H22D,H22E,H22F)
5.b Aromatic/amide H refined with riding coordinates:
 C10(H10), C12(H12), C4(H4), C7(H7), C15(H15), C13(H13), C19(H19), C1(H1),
 C3(H3A), C18(H18), C20(H20), C2(H2A), C21(H21)
5.c Idealised Me refined as rotating group:
 C23(H23A,H23B,H23C), C24(H24A,H24B,H24C), C22(H22A,H22B,H22C), C23A(H23D,H23E,
 H23F)
5.d Idealised tetrahedral OH refined as rotating group:
 O3(H3), O2(H2)
;
_smtbx_masks_void_probe_radius 1.2
_smtbx_masks_void_truncation_radius 1.2
_olex2_submission_special_instructions 'No special instructions were received'

loop_
_space_group_symop_operation_xyz
'x, y, z'
'-x, y+1/2, -z+1/2'
'-x, -y, -z'
'x, -y-1/2, z-1/2'

loop_
_atom_site_label
_atom_site_type_symbol
_atom_site_fract_x
_atom_site_fract_y
_atom_site_fract_z
_atom_site_U_iso_or_equiv
_atom_site_adp_type
_atom_site_occupancy
_atom_site_site_symmetry_order
_atom_site_calc_flag
_atom_site_refinement_flags_posn
_atom_site_refinement_flags_adp
_atom_site_refinement_flags_occupancy
_atom_site_disorder_assembly
_atom_site_disorder_group
Cu1 Cu 0.27342(4) 0.54417(13) 0.37051(4) 0.0396(3) Uani 1 1 d . . . A 1
Br1 Br -0.23518(4) 0.36043(12) 0.28579(4) 0.0514(3) Uani 1 1 d . . . A 1
S1 S 0.40555(14) 0.7789(4) 0.39378(15) 0.0636(9) Uani 0.889(6) 1 d D U P A 1
N2 N 0.1765(3) 0.5386(7) 0.3283(2) 0.0268(12) Uani 1 1 d . . . A 1
O3 O -0.0029(3) 0.6630(8) 0.1385(2) 0.0414(13) Uani 1 1 d . . . A 1
H3 H -0.021058 0.720285 0.107440 0.062 Uiso 1 1 calc R U . A 1
C8 C 0.0376(3) 0.5373(9) 0.2667(3) 0.0257(14) Uani 1 1 d . . . A 1
C16 C 0.1633(3) 0.4741(9) 0.2673(3) 0.0293(15) Uani 1 1 d . . . A 1
C9 C -0.0384(3) 0.5319(9) 0.2346(3) 0.0267(14) Uani 1 1 d . . . A 1
C5 C 0.1515(4) 0.6863(9) 0.4231(3) 0.0313(15) Uani 1 1 d . . . A 1
C25 C 0.1239(4) 0.6084(9) 0.3593(3) 0.0283(14) Uani 1 1 d . . . A 1
O1 O 0.3736(3) 0.6055(9) 0.3974(3) 0.0593(15) Uani 1 1 d D U . . .
N1 N 0.2240(3) 0.6759(9) 0.4368(3) 0.0391(14) Uani 1 1 d . . . A 1
N3 N 0.2904(3) 0.4210(9) 0.2869(3) 0.0404(15) Uani 1 1 d . . . A 1
C10 C -0.0919(3) 0.4706(9) 0.2692(3) 0.0298(15) Uani 1 1 d . . . A 1
H10 H -0.080686 0.432872 0.312121 0.036 Uiso 1 1 calc R U . A 1
C14 C -0.0566(4) 0.5968(9) 0.1719(3) 0.0293(15) Uani 1 1 d . . . A 1
C11 C -0.1631(4) 0.4654(11) 0.2397(4) 0.0399(18) Uani 1 1 d . . . A 1
C17 C 0.2306(4) 0.4029(10) 0.2447(3) 0.0333(16) Uani 1 1 d . . . A 1
C12 C -0.1802(3) 0.5258(10) 0.1783(3) 0.0346(16) Uani 1 1 d . . . A 1
H12 H -0.227822 0.520978 0.159159 0.042 Uiso 1 1 calc R U . A 1
C4 C 0.1092(4) 0.7618(10) 0.4658(3) 0.0352(16) Uani 1 1 d . . . A 1
H4 H 0.059428 0.769978 0.455262 0.042 Uiso 1 1 calc R U . A 1
C7 C 0.0525(4) 0.6071(9) 0.3296(3) 0.0313(15) Uani 1 1 d . . . A 1
H7 H 0.015556 0.651828 0.351313 0.038 Uiso 1 1 calc R U . A 1
C15 C 0.0945(3) 0.4738(9) 0.2346(3) 0.0278(14) Uani 1 1 d . . . A 1
H15 H 0.086050 0.432131 0.191994 0.033 Uiso 1 1 calc R U . A 1
C13 C -0.1281(4) 0.5942(10) 0.1440(3) 0.0350(16) Uani 1 1 d . . . A 1
H13 H -0.140559 0.638524 0.102201 0.042 Uiso 1 1 calc R U . A 1
O2 O 0.2775(3) 0.3045(10) 0.4353(3) 0.0635(18) Uani 1 1 d . . . A 1
H2 H 0.244302 0.239160 0.441030 0.095 Uiso 1 1 calc R U . A 1
C19 C 0.2975(5) 0.2580(12) 0.1690(5) 0.054(2) Uani 1 1 d . . . A 1
H19 H 0.299941 0.204987 0.128748 0.065 Uiso 1 1 calc R U . A 1
C1 C 0.2548(4) 0.7432(12) 0.4933(4) 0.048(2) Uani 1 1 d . . . A 1
H1 H 0.304736 0.737484 0.502396 0.058 Uiso 1 1 calc R U . A 1
C3 C 0.1419(5) 0.8252(11) 0.5246(4) 0.048(2) Uani 1 1 d . . . A 1
H3A H 0.113557 0.871092 0.554795 0.058 Uiso 1 1 calc R U . A 1
C18 C 0.2329(4) 0.3237(10) 0.1851(4) 0.0409(18) Uani 1 1 d . . . A 1
H18 H 0.191187 0.314404 0.155842 0.049 Uiso 1 1 calc R U . A 1
C20 C 0.3572(4) 0.2723(13) 0.2128(5) 0.057(2) Uani 1 1 d . . . A 1
H20 H 0.400937 0.225505 0.203826 0.068 Uiso 1 1 calc R U . A 1
C2 C 0.2154(5) 0.8216(12) 0.5392(4) 0.049(2) Uani 1 1 d . . . A 1
H2A H 0.238092 0.868880 0.577660 0.059 Uiso 1 1 calc R U . A 1
C21 C 0.3523(4) 0.3565(12) 0.2704(5) 0.054(2) Uani 1 1 d . . . A 1
H21 H 0.393935 0.369527 0.299564 0.064 Uiso 1 1 calc R U . A 1
C23 C 0.4944(5) 0.751(2) 0.4364(6) 0.072(4) Uani 0.889(6) 1 d D U P A 1
H23A H 0.492605 0.667755 0.470727 0.107 Uiso 0.889(6) 1 calc R U P A 1
H23B H 0.511595 0.857997 0.454934 0.107 Uiso 0.889(6) 1 calc R U P A 1
H23C H 0.526560 0.710868 0.406255 0.107 Uiso 0.889(6) 1 calc R U P A 1
C24 C 0.3411(6) 0.2459(18) 0.4704(6) 0.089(4) Uani 1 1 d . . . A 1
H24A H 0.381496 0.278560 0.448098 0.134 Uiso 1 1 calc R U . A 1
H24B H 0.339425 0.123206 0.473897 0.134 Uiso 1 1 calc R U . A 1
H24C H 0.346047 0.295458 0.513457 0.134 Uiso 1 1 calc R U . A 1
C22 C 0.4328(7) 0.791(2) 0.3137(6) 0.092(3) Uani 0.889(6) 1 d D U P A 1
H22A H 0.456232 0.686340 0.303824 0.137 Uiso 0.889(6) 1 calc R U P A 1
H22B H 0.465659 0.885313 0.311565 0.137 Uiso 0.889(6) 1 calc R U P A 1
H22C H 0.391116 0.808769 0.282393 0.137 Uiso 0.889(6) 1 calc R U P A 1
O4 O 0.2726(6) 0.966(3) 0.3728(6) 0.191(7) Uani 1 1 d . . . B 2
O5 O 0.2343(5) 0.6447(18) 0.2173(6) 0.135(4) Uani 1 1 d . . . C 2
H5A H 0.271166 0.703060 0.210150 0.202 Uiso 1 1 d R U . C 2
H5B H 0.198746 0.710620 0.206180 0.202 Uiso 1 1 d R U . C 2
S1A S 0.4300(10) 0.696(4) 0.3623(11) 0.064(3) Uani 0.111(6) 1 d D U P A 2
C23A C 0.413(5) 0.914(11) 0.328(4) 0.071(7) Uani 0.111(6) 1 d D U P A 2
H23D H 0.380537 0.906887 0.288356 0.106 Uiso 0.111(6) 1 calc R U P A 2
H23E H 0.457971 0.963613 0.318366 0.106 Uiso 0.111(6) 1 calc R U P A 2
H23F H 0.392323 0.984454 0.359154 0.106 Uiso 0.111(6) 1 calc R U P A 2
C22A C 0.474(5) 0.783(18) 0.441(3) 0.065(7) Uani 0.111(6) 1 d D U P A 2
H22D H 0.458454 0.899233 0.445481 0.097 Uiso 0.111(6) 1 d R U P A 2
H22E H 0.525714 0.781673 0.439941 0.097 Uiso 0.111(6) 1 d R U P A 2
H22F H 0.462084 0.716103 0.477161 0.097 Uiso 0.111(6) 1 d R U P A 2

loop_
_atom_site_aniso_label
_atom_site_aniso_U_11
_atom_site_aniso_U_22
_atom_site_aniso_U_33
_atom_site_aniso_U_23
_atom_site_aniso_U_13
_atom_site_aniso_U_12
Cu1 0.0229(4) 0.0582(7) 0.0360(5) -0.0079(4) -0.0041(3) -0.0004(4)
Br1 0.0341(4) 0.0573(6) 0.0648(6) -0.0043(4) 0.0136(4) -0.0040(4)
S1 0.0358(13) 0.086(2) 0.0694(18) -0.0084(15) 0.0060(12) -0.0074(13)
N2 0.023(3) 0.036(3) 0.022(3) -0.001(2) 0.001(2) -0.004(2)
O3 0.033(3) 0.061(4) 0.030(3) 0.009(2) 0.001(2) 0.001(3)
C8 0.017(3) 0.034(4) 0.026(3) 0.007(3) -0.002(2) -0.002(3)
C16 0.028(3) 0.036(4) 0.024(3) -0.004(3) 0.005(3) -0.005(3)
C9 0.025(3) 0.033(4) 0.020(3) -0.005(3) -0.007(2) -0.001(3)
C5 0.036(4) 0.029(4) 0.027(3) 0.003(3) -0.002(3) -0.003(3)
C25 0.031(3) 0.034(4) 0.021(3) 0.003(3) 0.002(3) -0.002(3)
O1 0.024(2) 0.082(4) 0.070(3) -0.011(3) -0.004(2) -0.009(2)
N1 0.030(3) 0.049(4) 0.036(3) 0.000(3) -0.005(2) -0.003(3)
N3 0.024(3) 0.048(4) 0.049(4) -0.004(3) 0.004(3) 0.001(3)
C10 0.023(3) 0.039(4) 0.027(3) -0.011(3) 0.001(3) 0.003(3)
C14 0.028(3) 0.028(4) 0.031(3) -0.004(3) 0.001(3) -0.001(3)
C11 0.024(3) 0.054(5) 0.042(4) -0.019(4) 0.003(3) 0.002(3)
C17 0.033(4) 0.042(4) 0.024(3) 0.007(3) 0.001(3) -0.001(3)
C12 0.017(3) 0.047(4) 0.036(4) -0.006(3) -0.014(3) 0.001(3)
C4 0.033(4) 0.047(4) 0.027(3) 0.000(3) 0.006(3) 0.000(3)
C7 0.031(3) 0.036(4) 0.028(3) 0.001(3) 0.005(3) 0.001(3)
C15 0.023(3) 0.036(4) 0.023(3) -0.001(3) -0.002(2) -0.004(3)
C13 0.032(4) 0.047(4) 0.024(3) -0.004(3) -0.008(3) 0.005(3)
O2 0.045(3) 0.095(5) 0.050(3) 0.012(3) 0.001(3) 0.004(3)
C19 0.042(5) 0.065(6) 0.060(5) -0.018(5) 0.024(4) 0.000(4)
C1 0.037(4) 0.072(6) 0.032(4) -0.005(4) -0.008(3) -0.006(4)
C3 0.058(5) 0.052(5) 0.037(4) -0.008(4) 0.013(4) -0.001(4)
C18 0.047(4) 0.043(5) 0.033(4) 0.001(3) 0.007(3) 0.007(4)
C20 0.029(4) 0.076(7) 0.069(6) -0.017(5) 0.021(4) 0.004(4)
C2 0.053(5) 0.065(6) 0.029(4) -0.016(4) -0.002(3) -0.018(4)
C21 0.024(4) 0.066(6) 0.071(6) 0.000(5) 0.005(4) 0.004(4)
C23 0.027(5) 0.105(9) 0.078(6) -0.009(6) -0.014(4) -0.014(5)
C24 0.060(6) 0.106(10) 0.098(9) 0.031(7) -0.005(6) 0.017(7)
C22 0.060(6) 0.131(9) 0.082(6) 0.005(6) 0.000(5) -0.014(7)
O4 0.088(7) 0.36(2) 0.119(9) -0.034(12) -0.029(7) 0.071(11)
O5 0.057(5) 0.198(13) 0.150(10) -0.018(9) 0.014(6) -0.005(6)
S1A 0.030(5) 0.094(6) 0.067(6) -0.006(6) -0.001(5) -0.013(5)
C23A 0.040(12) 0.099(13) 0.073(12) -0.007(12) 0.002(12) -0.011(12)
C22A 0.031(12) 0.096(12) 0.066(12) -0.007(12) 0.000(12) -0.008(12)

loop_
_atom_type_symbol
_atom_type_description
_atom_type_scat_dispersion_real
_atom_type_scat_dispersion_imag
_atom_type_scat_source
C C 0.0033 0.0016 'International Tables Vol C Tables 4.2.6.8 and 6.1.1.4'
H H 0.0000 0.0000 'International Tables Vol C Tables 4.2.6.8 and 6.1.1.4'
Br Br -0.2901 2.4595 'International Tables Vol C Tables 4.2.6.8 and 6.1.1.4'
Cu Cu 0.3201 1.2651 'International Tables Vol C Tables 4.2.6.8 and 6.1.1.4'
N N 0.0061 0.0033 'International Tables Vol C Tables 4.2.6.8 and 6.1.1.4'
O O 0.0106 0.0060 'International Tables Vol C Tables 4.2.6.8 and 6.1.1.4'
S S 0.1246 0.1234 'International Tables Vol C Tables 4.2.6.8 and 6.1.1.4'

loop_
_geom_angle_atom_site_label_1
_geom_angle_atom_site_label_2
_geom_angle_atom_site_label_3
_geom_angle
_geom_angle_site_symmetry_1
_geom_angle_site_symmetry_3
_geom_angle_publ_flag
N2 Cu1 O1 163.8(3) . . ?
N2 Cu1 N1 80.6(2) . . ?
N2 Cu1 N3 80.5(2) . . ?
N2 Cu1 O2 102.3(2) . . ?
O1 Cu1 N1 100.4(3) . . ?
O1 Cu1 N3 96.9(2) . . ?
O1 Cu1 O2 93.9(3) . . ?
N1 Cu1 N3 160.9(2) . . ?
N1 Cu1 O2 90.6(3) . . ?
N3 Cu1 O2 96.2(3) . . ?
O1 S1 C23 102.5(6) . . ?
O1 S1 C22 104.7(6) . . ?
C22 S1 C23 96.5(6) . . ?
C16 N2 Cu1 119.5(4) . . ?
C25 N2 Cu1 118.5(4) . . ?
C25 N2 C16 121.8(5) . . ?
C14 O3 H3 109.5 . . ?
C7 C8 C9 119.8(6) . . ?
C15 C8 C9 120.9(6) . . ?
C15 C8 C7 119.4(6) . . ?
N2 C16 C17 111.0(5) . . ?
N2 C16 C15 121.0(6) . . ?
C15 C16 C17 128.0(6) . . ?
C10 C9 C8 119.2(5) . . ?
C10 C9 C14 119.4(6) . . ?
C14 C9 C8 121.3(6) . . ?
N1 C5 C25 113.4(6) . . ?
N1 C5 C4 121.7(6) . . ?
C4 C5 C25 124.9(6) . . ?
N2 C25 C5 112.8(6) . . ?
N2 C25 C7 119.9(6) . . ?
C7 C25 C5 127.2(6) . . ?
S1 O1 Cu1 126.0(4) . . ?
C5 N1 Cu1 114.5(5) . . ?
C1 N1 Cu1 127.0(5) . . ?
C1 N1 C5 118.3(7) . . ?
C17 N3 Cu1 113.6(5) . . ?
C21 N3 Cu1 128.0(6) . . ?
C21 N3 C17 118.4(7) . . ?
C9 C10 H10 120.2 . . ?
C9 C10 C11 119.6(6) . . ?
C11 C10 H10 120.2 . . ?
O3 C14 C9 118.9(6) . . ?
O3 C14 C13 121.1(6) . . ?
C9 C14 C13 120.0(6) . . ?
C10 C11 Br1 118.9(6) . . ?
C12 C11 Br1 120.4(5) . . ?
C12 C11 C10 120.6(7) . . ?
N3 C17 C16 115.3(6) . . ?
N3 C17 C18 121.0(7) . . ?
C18 C17 C16 123.7(6) . . ?
C11 C12 H12 119.7 . . ?
C11 C12 C13 120.6(6) . . ?
C13 C12 H12 119.7 . . ?
C5 C4 H4 120.6 . . ?
C5 C4 C3 118.8(7) . . ?
C3 C4 H4 120.6 . . ?
C8 C7 H7 120.5 . . ?
C25 C7 C8 118.9(6) . . ?
C25 C7 H7 120.5 . . ?
C8 C15 H15 120.6 . . ?
C16 C15 C8 118.8(6) . . ?
C16 C15 H15 120.6 . . ?
C14 C13 H13 120.2 . . ?
C12 C13 C14 119.6(6) . . ?
C12 C13 H13 120.2 . . ?
Cu1 O2 H2 127.9 . . ?
C24 O2 Cu1 122.6(7) . . ?
C24 O2 H2 109.5 . . ?
C18 C19 H19 120.6 . . ?
C20 C19 H19 120.6 . . ?
C20 C19 C18 118.8(8) . . ?
N1 C1 H1 118.4 . . ?
N1 C1 C2 123.3(7) . . ?
C2 C1 H1 118.4 . . ?
C4 C3 H3A 119.5 . . ?
C2 C3 C4 121.0(7) . . ?
C2 C3 H3A 119.5 . . ?
C17 C18 C19 119.7(8) . . ?
C17 C18 H18 120.2 . . ?
C19 C18 H18 120.2 . . ?
C19 C20 H20 120.5 . . ?
C19 C20 C21 119.0(8) . . ?
C21 C20 H20 120.5 . . ?
C1 C2 H2A 121.6 . . ?
C3 C2 C1 116.8(7) . . ?
C3 C2 H2A 121.6 . . ?
N3 C21 C20 123.0(8) . . ?
N3 C21 H21 118.5 . . ?
C20 C21 H21 118.5 . . ?
S1 C23 H23A 109.5 . . ?
S1 C23 H23B 109.5 . . ?
S1 C23 H23C 109.5 . . ?
H23A C23 H23B 109.5 . . ?
H23A C23 H23C 109.5 . . ?
H23B C23 H23C 109.5 . . ?
O2 C24 H24A 109.5 . . ?
O2 C24 H24B 109.5 . . ?
O2 C24 H24C 109.5 . . ?
H24A C24 H24B 109.5 . . ?
H24A C24 H24C 109.5 . . ?
H24B C24 H24C 109.5 . . ?
S1 C22 H22A 109.5 . . ?
S1 C22 H22B 109.5 . . ?
S1 C22 H22C 109.5 . . ?
H22A C22 H22B 109.5 . . ?
H22A C22 H22C 109.5 . . ?
H22B C22 H22C 109.5 . . ?
H5A O5 H5B 104.5 . . ?
O1 S1A C23A 121(3) . . ?
O1 S1A C22A 91(4) . . ?
C23A S1A C22A 92(5) . . ?
S1A C23A H23D 109.5 . . ?
S1A C23A H23E 109.5 . . ?
S1A C23A H23F 109.5 . . ?
H23D C23A H23E 109.5 . . ?
H23D C23A H23F 109.5 . . ?
H23E C23A H23F 109.5 . . ?
S1A C22A H22D 108.7 . . ?
S1A C22A H22E 109.0 . . ?
S1A C22A H22F 110.7 . . ?
H22D C22A H22E 109.5 . . ?
H22D C22A H22F 109.5 . . ?
H22E C22A H22F 109.5 . . ?

loop_
_geom_bond_atom_site_label_1
_geom_bond_atom_site_label_2
_geom_bond_distance
_geom_bond_site_symmetry_2
_geom_bond_publ_flag
Cu1 N2 1.915(5) . ?
Cu1 O1 1.946(5) . ?
Cu1 N1 2.010(6) . ?
Cu1 N3 2.024(6) . ?
Cu1 O2 2.291(7) . ?
Br1 C11 1.914(8) . ?
S1 O1 1.483(7) . ?
S1 C23 1.798(9) . ?
S1 C22 1.779(12) . ?
N2 C16 1.346(8) . ?
N2 C25 1.342(8) . ?
O3 H3 0.8200 . ?
O3 C14 1.377(8) . ?
C8 C9 1.494(8) . ?
C8 C7 1.402(9) . ?
C8 C15 1.401(9) . ?
C16 C17 1.492(10) . ?
C16 C15 1.379(9) . ?
C9 C10 1.375(9) . ?
C9 C14 1.389(9) . ?
C5 C25 1.484(9) . ?
C5 N1 1.351(9) . ?
C5 C4 1.377(10) . ?
C25 C7 1.400(9) . ?
O1 S1A 1.515(17) . ?
N1 C1 1.343(10) . ?
N3 C17 1.340(9) . ?
N3 C21 1.337(10) . ?
C10 H10 0.9300 . ?
C10 C11 1.396(9) . ?
C14 C13 1.390(9) . ?
C11 C12 1.350(11) . ?
C17 C18 1.377(11) . ?
C12 H12 0.9300 . ?
C12 C13 1.371(10) . ?
C4 H4 0.9300 . ?
C4 C3 1.382(11) . ?
C7 H7 0.9300 . ?
C15 H15 0.9300 . ?
C13 H13 0.9300 . ?
O2 H2 0.8200 . ?
O2 C24 1.393(11) . ?
C19 H19 0.9300 . ?
C19 C18 1.384(11) . ?
C19 C20 1.355(13) . ?
C1 H1 0.9300 . ?
C1 C2 1.398(12) . ?
C3 H3A 0.9300 . ?
C3 C2 1.370(12) . ?
C18 H18 0.9300 . ?
C20 H20 0.9300 . ?
C20 C21 1.366(13) . ?
C2 H2A 0.9300 . ?
C21 H21 0.9300 . ?
C23 H23A 0.9600 . ?
C23 H23B 0.9600 . ?
C23 H23C 0.9600 . ?
C24 H24A 0.9600 . ?
C24 H24B 0.9600 . ?
C24 H24C 0.9600 . ?
C22 H22A 0.9600 . ?
C22 H22B 0.9600 . ?
C22 H22C 0.9600 . ?
O5 H5A 0.8500 . ?
O5 H5B 0.8500 . ?
S1A C23A 1.86(7) . ?
S1A C22A 1.86(7) . ?
C23A H23D 0.9600 . ?
C23A H23E 0.9600 . ?
C23A H23F 0.9600 . ?
C22A H22D 0.9600 . ?
C22A H22E 0.9600 . ?
C22A H22F 0.9601 . ?

loop_
_geom_torsion_atom_site_label_1
_geom_torsion_atom_site_label_2
_geom_torsion_atom_site_label_3
_geom_torsion_atom_site_label_4
_geom_torsion
_geom_torsion_site_symmetry_1
_geom_torsion_site_symmetry_2
_geom_torsion_site_symmetry_3
_geom_torsion_site_symmetry_4
_geom_torsion_publ_flag
Cu1 N2 C16 C17 4.4(8) . . . . ?
Cu1 N2 C16 C15 -177.7(5) . . . . ?
Cu1 N2 C25 C5 1.9(8) . . . . ?
Cu1 N2 C25 C7 179.7(5) . . . . ?
Cu1 N1 C1 C2 -174.8(7) . . . . ?
Cu1 N3 C17 C16 -0.7(8) . . . . ?
Cu1 N3 C17 C18 179.2(6) . . . . ?
Cu1 N3 C21 C20 178.7(7) . . . . ?
Br1 C11 C12 C13 -177.1(6) . . . . ?
N2 C16 C17 N3 -2.2(9) . . . . ?
N2 C16 C17 C18 177.9(7) . . . . ?
N2 C16 C15 C8 -1.9(10) . . . . ?
N2 C25 C7 C8 -2.0(10) . . . . ?
O3 C14 C13 C12 179.4(7) . . . . ?
C8 C9 C10 C11 179.9(6) . . . . ?
C8 C9 C14 O3 1.7(10) . . . . ?
C8 C9 C14 C13 -178.3(6) . . . . ?
C16 N2 C25 C5 -174.4(6) . . . . ?
C16 N2 C25 C7 3.4(10) . . . . ?
C16 C17 C18 C19 -178.5(8) . . . . ?
C9 C8 C7 C25 178.9(6) . . . . ?
C9 C8 C15 C16 -177.0(6) . . . . ?
C9 C10 C11 Br1 174.3(5) . . . . ?
C9 C10 C11 C12 -2.5(11) . . . . ?
C9 C14 C13 C12 -0.6(11) . . . . ?
C5 C25 C7 C8 175.5(6) . . . . ?
C5 N1 C1 C2 0.9(13) . . . . ?
C5 C4 C3 C2 3.3(13) . . . . ?
C25 N2 C16 C17 -179.3(6) . . . . ?
C25 N2 C16 C15 -1.4(10) . . . . ?
C25 C5 N1 Cu1 -4.1(8) . . . . ?
C25 C5 N1 C1 179.7(7) . . . . ?
C25 C5 C4 C3 178.2(7) . . . . ?
N1 C5 C25 N2 1.6(9) . . . . ?
N1 C5 C25 C7 -176.1(7) . . . . ?
N1 C5 C4 C3 -1.3(11) . . . . ?
N1 C1 C2 C3 1.0(14) . . . . ?
N3 C17 C18 C19 1.5(12) . . . . ?
C10 C9 C14 O3 177.9(6) . . . . ?
C10 C9 C14 C13 -2.1(10) . . . . ?
C10 C11 C12 C13 -0.3(12) . . . . ?
C14 C9 C10 C11 3.7(10) . . . . ?
C11 C12 C13 C14 1.8(11) . . . . ?
C17 C16 C15 C8 175.6(7) . . . . ?
C17 N3 C21 C20 -0.4(13) . . . . ?
C4 C5 C25 N2 -177.9(7) . . . . ?
C4 C5 C25 C7 4.4(12) . . . . ?
C4 C5 N1 Cu1 175.4(6) . . . . ?
C4 C5 N1 C1 -0.7(11) . . . . ?
C4 C3 C2 C1 -3.1(13) . . . . ?
C7 C8 C9 C10 -48.1(9) . . . . ?
C7 C8 C9 C14 128.1(7) . . . . ?
C7 C8 C15 C16 3.2(10) . . . . ?
C15 C8 C9 C10 132.1(7) . . . . ?
C15 C8 C9 C14 -51.7(9) . . . . ?
C15 C8 C7 C25 -1.2(10) . . . . ?
C15 C16 C17 N3 -179.9(7) . . . . ?
C15 C16 C17 C18 0.1(12) . . . . ?
C19 C20 C21 N3 2.4(15) . . . . ?
C18 C19 C20 C21 -2.4(15) . . . . ?
C20 C19 C18 C17 0.5(14) . . . . ?
C21 N3 C17 C16 178.5(7) . . . . ?
C21 N3 C17 C18 -1.6(11) . . . . ?
C23 S1 O1 Cu1 172.2(6) . . . . ?
C22 S1 O1 Cu1 -87.6(7) . . . . ?

loop_
_smtbx_masks_void_nr
_smtbx_masks_void_average_x
_smtbx_masks_void_average_y
_smtbx_masks_void_average_z
_smtbx_masks_void_volume
_smtbx_masks_void_count_electrons
_smtbx_masks_void_content
1 0.000 -0.590 0.000 171.6 89.7 '2 ClO4-'
2 0.000 -0.517 0.500 171.6 89.7 '2 ClO4-'
3 0.429 0.750 0.625 104.3 55.5 '1 ClO4-'
4 0.429 0.750 0.125 104.3 55.5 '1 ClO4-'
5 0.571 0.250 0.375 104.3 56.6 '1 ClO4-'
6 0.571 0.250 0.875 104.3 56.6 '1 ClO4-'
